data_2206453
loop_
_publ_author_name
'Andreas Fischer'
'Giuseppe Palladino'

_publ_section_title
;
 Tetra-<i>n</i>-butylammonium
 di-\m-hydroxo-bis[dinitratodioxouranate(VI)]
;
_journal_coeditor_code HK6022
_journal_issue 8
_journal_name_full 'Acta Crystallographica Section E'
_journal_page_first m1542
_journal_page_last m1544
_journal_paper_doi 10.1107/S1600536805021045
_journal_volume 61
_journal_year 2005
_chemical_formula_iupac '(C16 H36 N)2 [U2 (N O3)4 (O H)2 O4]'
_chemical_formula_moiety '2C16 H36 N + , H2 N4 O18 U2 2-'
_chemical_formula_sum 'C32 H74 N6 O18 U2'
_chemical_formula_weight 1307.02
_chemical_name_systematic
;
Tetra-n-butylammonium di-\m-hydroxo-bis[dinitratodioxouranium(VI)]
;
_space_group_IT_number 14
_symmetry_cell_setting monoclinic
_symmetry_space_group_name_Hall '-P 2yn'
_symmetry_space_group_name_H-M 'P 1 21/n 1'
_atom_sites_solution_primary direct
_atom_sites_solution_secondary difmap
_cell_angle_alpha 90.00
_cell_angle_beta 94.239(11)
_cell_angle_gamma 90.00
_cell_formula_units_Z 2
_cell_length_a 12.8335(13)
_cell_length_b 13.217(2)
_cell_length_c 14.148(3)
_cell_measurement_reflns_used 58
_cell_measurement_temperature 299
_cell_measurement_theta_max 18.4
_cell_measurement_theta_min 4.6
_cell_volume 2393.2(7)
_computing_cell_refinement 'DIRAX/LSQ (Duisenberg, 1992)'
_computing_data_collection 'COLLECT (Nonius, 1999)'
_computing_data_reduction 'EVALCCD (Duisenberg <i>et al.</i>, 2003)'
_computing_molecular_graphics 'DIAMOND (Brandenburg, 2001)'
_computing_publication_material 'MAXUS (Mackay <i>et al.</i>, 1999)'
_computing_structure_refinement 'SHELXL97 (Sheldrick, 1997)'
_computing_structure_solution 'SHELXS97 (Sheldrick, 1997)'
_diffrn_measured_fraction_theta_full 0.988
_diffrn_measured_fraction_theta_max 0.988
_diffrn_measurement_device 'Bruker Nonius KappaCCD area-detector'
_diffrn_measurement_method '\f and \w'
_diffrn_radiation_source 'fine-focus sealed tube'
_diffrn_radiation_type MoK\a
_diffrn_reflns_av_R_equivalents 0.061
_diffrn_reflns_av_sigmaI/netI 0.043
_diffrn_reflns_limit_h_max 16
_diffrn_reflns_limit_h_min -15
_diffrn_reflns_limit_k_max 17
_diffrn_reflns_limit_k_min -17
_diffrn_reflns_limit_l_max 18
_diffrn_reflns_limit_l_min -18
_diffrn_reflns_number 25561
_diffrn_reflns_theta_full 27.5
_diffrn_reflns_theta_max 27.5
_diffrn_reflns_theta_min 4.5
_diffrn_standards_number 0
_exptl_absorpt_coefficient_mu 6.82
_exptl_absorpt_correction_T_max 0.498
_exptl_absorpt_correction_T_min 0.390
_exptl_absorpt_correction_type numerical
_exptl_absorpt_process_details '(HABITUS; Herrendorf & B\"arnighausen, 1997)'
_exptl_crystal_colour yellow
_exptl_crystal_density_diffrn 1.811
_exptl_crystal_density_method 'not measured'
_exptl_crystal_description fragment
_exptl_crystal_F_000 1268
_exptl_crystal_size_max 0.25
_exptl_crystal_size_mid 0.22
_exptl_crystal_size_min 0.20
_refine_diff_density_max 1.062
_refine_diff_density_min -0.812
_refine_ls_extinction_method none
_refine_ls_goodness_of_fit_ref 1.27
_refine_ls_hydrogen_treatment constr
_refine_ls_matrix_type full
_refine_ls_number_parameters 262
_refine_ls_number_reflns 5427
_refine_ls_number_restraints 0
_refine_ls_restrained_S_all 1.27
_refine_ls_R_factor_all 0.094
_refine_ls_R_factor_gt 0.052
_refine_ls_shift/su_max 0.000
_refine_ls_shift/su_mean 0.000
_refine_ls_structure_factor_coef Fsqd
_refine_ls_weighting_details 'calc w = 1/[\s^2^(Fo^2^)+(0.005P)^2^+11.1326P] where P=(Fo^2^+2Fc^2^)/3'
_refine_ls_weighting_scheme calc
_refine_ls_wR_factor_gt 0.084
_refine_ls_wR_factor_ref 0.101
_reflns_number_gt 3712
_reflns_number_total 5427
_reflns_threshold_expression I>2\s(I)
_cod_data_source_file hk6022.cif
_cod_data_source_block I
_cod_original_cell_volume 2393.1(7)
_cod_original_sg_symbol_H-M 'P 21/n'
_cod_database_code 2206453
_cod_database_fobs_code 2206453

loop_
_symmetry_equiv_pos_as_xyz
'x, y, z'
'-x+1/2, y+1/2, -z+1/2'
'-x, -y, -z'
'x+1/2, -y+1/2, z+1/2'

loop_
_atom_site_label
_atom_site_fract_x
_atom_site_fract_y
_atom_site_fract_z
_atom_site_U_iso_or_equiv
_atom_site_adp_type
_atom_site_calc_flag
_atom_site_refinement_flags
_atom_site_occupancy
_atom_site_type_symbol
_atom_site_attached_hydrogens
U1 0.45557(3) 0.46251(3) 0.12328(2) 0.05669(11) Uani d . 1 U 0
O6 0.6308(5) 0.4683(6) 0.2160(4) 0.0764(17) Uani d . 1 O 0
O3 0.2606(5) 0.4554(6) 0.0835(5) 0.0840(19) Uani d . 1 O 0
O9 0.5926(4) 0.5042(5) 0.0337(4) 0.0681(17) Uani d . 1 O 1
O7 0.5024(5) 0.4365(5) 0.2976(4) 0.0724(17) Uani d . 1 O 0
O1 0.4387(5) 0.5877(4) 0.1544(4) 0.0705(17) Uani d . 1 O 0
O2 0.4711(6) 0.3342(5) 0.0997(4) 0.0793(19) Uani d . 1 O 0
N2 0.5992(6) 0.4538(6) 0.2967(5) 0.068(2) Uani d . 1 N 0
O8 0.6561(5) 0.4602(6) 0.3677(5) 0.093(2) Uani d . 1 O 0
O4 0.3094(5) 0.4173(5) 0.2252(5) 0.0742(17) Uani d . 1 O 0
O5 0.1450(5) 0.4296(6) 0.1831(5) 0.095(2) Uani d . 1 O 0
N1 0.2349(7) 0.4338(6) 0.1648(7) 0.074(2) Uani d . 1 N 0
N3 0.4326(5) 0.2489(5) 0.5313(5) 0.0582(17) Uani d . 1 N 0
C5 0.4075(7) 0.1979(7) 0.6212(6) 0.068(2) Uani d . 1 C 0
C6 0.3791(7) 0.2632(8) 0.7019(7) 0.074(3) Uani d . 1 C 0
C13 0.5138(6) 0.3313(6) 0.5475(6) 0.060(2) Uani d . 1 C 0
C9 0.4715(7) 0.1654(6) 0.4706(6) 0.065(2) Uani d . 1 C 0
C1 0.3385(7) 0.3028(7) 0.4854(7) 0.071(2) Uani d . 1 C 0
C14 0.6173(7) 0.2975(7) 0.5950(7) 0.066(2) Uani d . 1 C 0
C15 0.6889(8) 0.3878(8) 0.6090(7) 0.076(3) Uani d . 1 C 0
C10 0.5059(8) 0.1926(8) 0.3754(6) 0.073(3) Uani d . 1 C 0
C11 0.5577(9) 0.1027(8) 0.3319(8) 0.089(3) Uani d . 1 C 0
C7 0.3575(10) 0.1971(10) 0.7851(8) 0.098(4) Uani d . 1 C 0
C2 0.2442(9) 0.2423(9) 0.4646(10) 0.104(4) Uani d . 1 C 0
C3 0.1561(9) 0.3111(10) 0.4169(9) 0.104(4) Uani d . 1 C 0
C16 0.7896(8) 0.3628(9) 0.6622(9) 0.100(4) Uani d . 1 C 0
C12 0.5864(9) 0.1217(11) 0.2353(9) 0.112(4) Uani d . 1 C 0
C8 0.3364(10) 0.2499(11) 0.8716(8) 0.116(5) Uani d . 1 C 0
C4 0.1107(11) 0.3847(12) 0.4761(11) 0.127(5) Uani d . 1 C 0
H5A 0.3481 0.1544 0.6091 0.082 Uiso d R 1 H 0
H5B 0.4665 0.1585 0.6452 0.082 Uiso d R 1 H 0
H6A 0.4369 0.3073 0.7190 0.088 Uiso d R 1 H 0
H6B 0.3184 0.3029 0.6831 0.088 Uiso d R 1 H 0
H13A 0.5276 0.3598 0.4873 0.072 Uiso d R 1 H 0
H13B 0.4875 0.3830 0.5870 0.072 Uiso d R 1 H 0
H9A 0.5325 0.1360 0.5030 0.078 Uiso d R 1 H 0
H9B 0.4185 0.1145 0.4601 0.078 Uiso d R 1 H 0
H1A 0.3188 0.3574 0.5252 0.085 Uiso d R 1 H 0
H1B 0.3564 0.3293 0.4256 0.085 Uiso d R 1 H 0
H14A 0.6052 0.2665 0.6546 0.079 Uiso d R 1 H 0
H14B 0.6475 0.2488 0.5548 0.079 Uiso d R 1 H 0
H15A 0.7019 0.4150 0.5481 0.091 Uiso d R 1 H 0
H15B 0.6533 0.4373 0.6444 0.091 Uiso d R 1 H 0
H10A 0.4450 0.2114 0.3358 0.087 Uiso d R 1 H 0
H10B 0.5536 0.2485 0.3808 0.087 Uiso d R 1 H 0
H11A 0.6196 0.0853 0.3708 0.107 Uiso d R 1 H 0
H11B 0.5105 0.0462 0.3288 0.107 Uiso d R 1 H 0
H7A 0.2982 0.1550 0.7679 0.118 Uiso d R 1 H 0
H7B 0.4174 0.1554 0.8012 0.118 Uiso d R 1 H 0
H2A 0.2597 0.1873 0.4236 0.125 Uiso d R 1 H 0
H2B 0.2218 0.2159 0.5230 0.125 Uiso d R 1 H 0
H3A 0.1864 0.3500 0.3687 0.125 Uiso d R 1 H 0
H3B 0.0995 0.2712 0.3887 0.125 Uiso d R 1 H 0
H16A 0.8324 0.4222 0.6706 0.120 Uiso d R 1 H 0
H16B 0.8251 0.3132 0.6267 0.120 Uiso d R 1 H 0
H16C 0.7765 0.3355 0.7230 0.120 Uiso d R 1 H 0
H12A 0.6193 0.0630 0.2108 0.134 Uiso d R 1 H 0
H12B 0.6344 0.1775 0.2372 0.134 Uiso d R 1 H 0
H12C 0.5253 0.1384 0.1952 0.134 Uiso d R 1 H 0
H8A 0.3235 0.2027 0.9210 0.139 Uiso d R 1 H 0
H8B 0.2757 0.2915 0.8584 0.139 Uiso d R 1 H 0
H8C 0.3950 0.2918 0.8917 0.139 Uiso d R 1 H 0
H4A 0.0598 0.4251 0.4402 0.153 Uiso d R 1 H 0
H4B 0.1644 0.4277 0.5048 0.153 Uiso d R 1 H 0
H4C 0.0774 0.3489 0.5247 0.153 Uiso d R 1 H 0

loop_
_atom_site_aniso_label
_atom_site_aniso_U_11
_atom_site_aniso_U_22
_atom_site_aniso_U_33
_atom_site_aniso_U_12
_atom_site_aniso_U_13
_atom_site_aniso_U_23
U1 0.06183(19) 0.05555(18) 0.05267(18) -0.00310(19) 0.00418(12) 0.00399(18)
O6 0.070(4) 0.103(5) 0.056(4) 0.007(4) 0.002(3) 0.013(4)
O3 0.071(4) 0.109(6) 0.072(4) -0.017(4) 0.004(3) 0.002(4)
O9 0.062(3) 0.097(5) 0.045(3) -0.013(3) 0.001(3) 0.011(3)
O7 0.071(4) 0.086(5) 0.061(4) 0.002(4) 0.011(3) 0.014(3)
O1 0.079(4) 0.054(4) 0.076(4) 0.003(3) -0.010(3) -0.003(3)
O2 0.108(5) 0.057(4) 0.074(4) 0.002(4) 0.016(4) -0.002(3)
N2 0.079(5) 0.068(5) 0.057(4) 0.025(5) -0.004(4) 0.007(4)
O8 0.087(5) 0.126(6) 0.063(4) 0.025(5) -0.013(3) 0.000(4)
O4 0.072(4) 0.083(5) 0.069(4) -0.015(4) 0.013(3) 0.002(3)
O5 0.061(4) 0.109(6) 0.117(6) -0.017(4) 0.023(4) -0.030(5)
N1 0.064(5) 0.066(5) 0.091(6) -0.013(4) 0.008(5) -0.022(5)
N3 0.059(4) 0.055(4) 0.060(4) 0.002(3) 0.001(3) 0.001(3)
C5 0.061(5) 0.069(6) 0.074(6) -0.006(5) 0.002(5) 0.014(5)
C6 0.059(5) 0.091(7) 0.071(6) -0.004(5) 0.012(5) -0.001(6)
C13 0.065(5) 0.050(5) 0.064(5) -0.001(4) 0.007(4) -0.003(4)
C9 0.070(6) 0.051(5) 0.074(6) -0.006(4) 0.001(5) -0.013(4)
C1 0.062(6) 0.074(6) 0.075(6) 0.006(5) -0.005(5) 0.009(5)
C14 0.065(5) 0.057(5) 0.075(6) 0.004(4) 0.005(5) 0.003(5)
C15 0.083(7) 0.070(6) 0.074(6) -0.011(5) 0.004(5) -0.006(5)
C10 0.078(6) 0.077(6) 0.065(6) 0.000(5) 0.012(5) -0.004(5)
C11 0.101(8) 0.082(7) 0.089(7) -0.017(6) 0.031(6) -0.019(6)
C7 0.104(9) 0.113(10) 0.080(7) -0.036(7) 0.025(6) 0.002(7)
C2 0.084(8) 0.083(8) 0.139(11) -0.009(6) -0.029(7) 0.005(7)
C3 0.076(7) 0.111(10) 0.121(10) -0.001(7) -0.025(7) -0.010(8)
C16 0.081(7) 0.101(9) 0.115(9) 0.000(7) -0.019(7) -0.013(7)
C12 0.094(8) 0.132(11) 0.111(10) 0.011(8) 0.020(7) -0.020(9)
C8 0.113(10) 0.156(13) 0.081(8) -0.043(9) 0.013(7) 0.006(8)
C4 0.110(10) 0.123(12) 0.145(13) -0.012(9) -0.017(9) -0.006(10)

loop_
_atom_type_symbol
_atom_type_description
_atom_type_scat_dispersion_real
_atom_type_scat_dispersion_imag
_atom_type_scat_source
C C 0.0033 0.0016 'International Tables Vol C Tables 4.2.6.8 and 6.1.1.4'
H H 0.0000 0.0000 'International Tables Vol C Tables 4.2.6.8 and 6.1.1.4'
O O 0.0106 0.0060 'International Tables Vol C Tables 4.2.6.8 and 6.1.1.4'
N N 0.0061 0.0033 'International Tables Vol C Tables 4.2.6.8 and 6.1.1.4'
U U -9.6767 9.6646 'International Tables Vol C Tables 4.2.6.8 and 6.1.1.4'

loop_
_diffrn_radiation_wavelength
0.71073

loop_
_geom_angle_atom_site_label_1
_geom_angle_atom_site_label_2
_geom_angle_atom_site_label_3
_geom_angle_site_symmetry_1
_geom_angle_site_symmetry_3
_geom_angle
O1 U1 O2 . . 176.2(3)
O1 U1 O9 . 3_665 91.9(3)
O2 U1 O9 . 3_665 91.6(3)
O1 U1 O9 . . 91.5(3)
O2 U1 O9 . . 91.4(3)
O9 U1 O9 3_665 . 65.5(2)
O1 U1 O7 . . 84.7(2)
O2 U1 O7 . . 91.8(3)
O9 U1 O7 3_665 . 176.3(2)
O9 U1 O7 . . 115.71(19)
O1 U1 O6 . . 87.8(3)
O2 U1 O6 . . 91.1(3)
O9 U1 O6 3_665 . 131.42(19)
O9 U1 O6 . . 65.91(19)
O7 U1 O6 . . 49.84(19)
O1 U1 O4 . . 88.2(3)
O2 U1 O4 . . 88.8(3)
O9 U1 O4 3_665 . 116.0(2)
O9 U1 O4 . . 178.4(2)
O7 U1 O4 . . 62.7(2)
O6 U1 O4 . . 112.5(2)
O1 U1 O3 . . 87.2(3)
O2 U1 O3 . . 92.7(3)
O9 U1 O3 3_665 . 66.5(2)
O9 U1 O3 . . 131.9(2)
O7 U1 O3 . . 112.0(2)
O6 U1 O3 . . 161.6(2)
O4 U1 O3 . . 49.6(2)
O1 U1 N1 . . 86.1(3)
O2 U1 N1 . . 92.2(3)
O9 U1 N1 3_665 . 91.4(2)
O9 U1 N1 . . 156.7(2)
O7 U1 N1 . . 87.2(2)
O6 U1 N1 . . 137.0(2)
O4 U1 N1 . . 24.8(2)
O3 U1 N1 . . 24.9(2)
O1 U1 N2 . . 84.7(2)
O2 U1 N2 . . 92.7(3)
O9 U1 N2 3_665 . 155.9(2)
O9 U1 N2 . . 90.7(2)
O7 U1 N2 . . 25.04(19)
O6 U1 N2 . . 24.86(19)
O4 U1 N2 . . 87.7(2)
O3 U1 N2 . . 136.8(2)
N1 U1 N2 . . 112.1(2)
O1 U1 U1 . 3_665 92.0(2)
O2 U1 U1 . 3_665 91.8(2)
O9 U1 U1 3_665 3_665 32.82(14)
O9 U1 U1 . 3_665 32.72(13)
O7 U1 U1 . 3_665 148.31(15)
O6 U1 U1 . 3_665 98.62(14)
O4 U1 U1 . 3_665 148.84(16)
O3 U1 U1 . 3_665 99.27(16)
N1 U1 U1 . 3_665 124.12(19)
N2 U1 U1 . 3_665 123.31(17)
N2 O6 U1 . . 97.6(5)
N1 O3 U1 . . 97.3(5)
U1 O9 U1 3_665 . 114.5(2)
N2 O7 U1 . . 97.5(5)
O8 N2 O6 . . 122.2(9)
O8 N2 O7 . . 122.9(8)
O6 N2 O7 . . 114.9(7)
O8 N2 U1 . . 173.7(7)
O6 N2 U1 . . 57.5(4)
O7 N2 U1 . . 57.5(4)
N1 O4 U1 . . 97.6(5)
O5 N1 O4 . . 122.8(9)
O5 N1 O3 . . 122.0(9)
O4 N1 O3 . . 115.2(8)
O5 N1 U1 . . 175.2(6)
O4 N1 U1 . . 57.6(4)
O3 N1 U1 . . 57.8(4)
C5 N3 C9 . . 104.8(7)
C5 N3 C1 . . 111.3(7)
C9 N3 C1 . . 112.9(7)
C5 N3 C13 . . 112.6(6)
C9 N3 C13 . . 111.1(7)
C1 N3 C13 . . 104.3(6)
N3 C5 C6 . . 118.0(8)
C5 C6 C7 . . 109.3(9)
C14 C13 N3 . . 115.3(7)
C10 C9 N3 . . 118.1(7)
C2 C1 N3 . . 117.0(8)
C15 C14 C13 . . 109.3(7)
C16 C15 C14 . . 112.9(9)
C9 C10 C11 . . 110.3(8)
C12 C11 C10 . . 113.2(10)
C8 C7 C6 . . 115.8(11)
C1 C2 C3 . . 109.2(9)
C4 C3 C2 . . 117.1(12)
N3 C5 H5A . . 109.6
C6 C5 H5A . . 104.2
N3 C5 H5B . . 109.4
C6 C5 H5B . . 105.9
H5A C5 H5B . . 109.5
C5 C6 H6A . . 108.3
C7 C6 H6A . . 109.8
C5 C6 H6B . . 110.0
C7 C6 H6B . . 109.9
H6A C6 H6B . . 109.5
C14 C13 H13A . . 107.3
N3 C13 H13A . . 108.6
C14 C13 H13B . . 106.7
N3 C13 H13B . . 109.4
H13A C13 H13B . . 109.5
C10 C9 H9A . . 104.1
N3 C9 H9A . . 108.5
C10 C9 H9B . . 106.4
N3 C9 H9B . . 109.9
H9A C9 H9B . . 109.5
C2 C1 H1A . . 106.2
N3 C1 H1A . . 109.9
C2 C1 H1B . . 105.7
N3 C1 H1B . . 108.4
H1A C1 H1B . . 109.5
C15 C14 H14A . . 111.0
C13 C14 H14A . . 108.8
C15 C14 H14B . . 109.8
C13 C14 H14B . . 108.4
H14A C14 H14B . . 109.4
C16 C15 H15A . . 109.7
C14 C15 H15A . . 108.8
C16 C15 H15B . . 108.5
C14 C15 H15B . . 107.4
H15A C15 H15B . . 109.5
C9 C10 H10A . . 107.8
C11 C10 H10A . . 109.2
C9 C10 H10B . . 110.1
C11 C10 H10B . . 109.9
H10A C10 H10B . . 109.5
C12 C11 H11A . . 108.8
C10 C11 H11A . . 108.9
C12 C11 H11B . . 107.0
C10 C11 H11B . . 109.5
H11A C11 H11B . . 109.4
C8 C7 H7A . . 107.4
C6 C7 H7A . . 109.0
C8 C7 H7B . . 105.8
C6 C7 H7B . . 109.2
H7A C7 H7B . . 109.5
C1 C2 H2A . . 109.3
C3 C2 H2A . . 110.8
C1 C2 H2B . . 108.7
C3 C2 H2B . . 109.2
H2A C2 H2B . . 109.5
C4 C3 H3A . . 104.8
C2 C3 H3A . . 107.5
C4 C3 H3B . . 106.7
C2 C3 H3B . . 111.1
H3A C3 H3B . . 109.4
C15 C16 H16A . . 110.4
C15 C16 H16B . . 108.4
H16A C16 H16B . . 109.5
C15 C16 H16C . . 109.6
H16A C16 H16C . . 109.5
H16B C16 H16C . . 109.5
C11 C12 H12A . . 110.3
C11 C12 H12B . . 108.1
H12A C12 H12B . . 109.4
C11 C12 H12C . . 109.9
H12A C12 H12C . . 109.5
H12B C12 H12C . . 109.5
C7 C8 H8A . . 110.7
C7 C8 H8B . . 108.1
H8A C8 H8B . . 109.4
C7 C8 H8C . . 109.6
H8A C8 H8C . . 109.4
H8B C8 H8C . . 109.5
C3 C4 H4A . . 111.0
C3 C4 H4B . . 109.8
H4A C4 H4B . . 109.5
C3 C4 H4C . . 107.8
H4A C4 H4C . . 109.4
H4B C4 H4C . . 109.4

loop_
_geom_bond_atom_site_label_1
_geom_bond_atom_site_label_2
_geom_bond_site_symmetry_2
_geom_bond_distance
U1 O1 . 1.730(6)
U1 O2 . 1.743(6)
U1 O9 3_665 2.303(5)
U1 O9 . 2.309(5)
U1 O7 . 2.518(6)
U1 O6 . 2.520(6)
U1 O4 . 2.521(6)
U1 O3 . 2.525(6)
U1 N1 . 2.959(9)
U1 N2 . 2.960(7)
U1 U1 3_665 3.8780(9)
O6 N2 . 1.255(9)
O3 N1 . 1.254(10)
O9 U1 3_665 2.303(5)
O7 N2 . 1.263(9)
N2 O8 . 1.201(9)
O4 N1 . 1.252(9)
O5 N1 . 1.203(9)
N3 C5 . 1.496(10)
N3 C9 . 1.505(10)
N3 C1 . 1.507(10)
N3 C13 . 1.513(10)
C5 C6 . 1.497(12)
C6 C7 . 1.507(13)
C13 C14 . 1.511(11)
C9 C10 . 1.492(12)
C1 C2 . 1.463(13)
C14 C15 . 1.510(12)
C15 C16 . 1.485(13)
C10 C11 . 1.514(13)
C11 C12 . 1.462(14)
C7 C8 . 1.452(15)
C2 C3 . 1.564(15)
C3 C4 . 1.434(16)
C5 H5A . 0.9600
C5 H5B . 0.9601
C6 H6A . 0.9602
C6 H6B . 0.9603
C13 H13A . 0.9597
C13 H13B . 0.9597
C9 H9A . 0.9596
C9 H9B . 0.9604
C1 H1A . 0.9606
C1 H1B . 0.9592
C14 H14A . 0.9604
C14 H14B . 0.9595
C15 H15A . 0.9595
C15 H15B . 0.9599
C10 H10A . 0.9600
C10 H10B . 0.9589
C11 H11A . 0.9603
C11 H11B . 0.9605
C7 H7A . 0.9595
C7 H7B . 0.9595
C2 H2A . 0.9600
C2 H2B . 0.9603
C3 H3A . 0.9590
C3 H3B . 0.9602
C16 H16A . 0.9605
C16 H16B . 0.9609
C16 H16C . 0.9590
C12 H12A . 0.9602
C12 H12B . 0.9600
C12 H12C . 0.9590
C8 H8A . 0.9603
C8 H8B . 0.9604
C8 H8C . 0.9599
C4 H4A . 0.9595
C4 H4B . 0.9599
C4 H4C . 0.9606
